data_4115447
loop_
_publ_author_name
'Francesco Bigoli'
'Paola Deplano'
'Maria Laura Mercuri'
'Maria Angela Pellinghelli'
'Gloria Pintus'
'Angela Serpe'
'Emanuele F. Trogu'

_publ_contact_author
;
     Prof. Paola Deplano       
     Dipartimento di Chimica Inorganica ed Analitica
     Cittadella Universitaria di Monserrato
     Universit\`a degli Studi di Cagliari
     090042 Monserrato, Cagliari
     Italy
;
_publ_contact_author_email deplano@vaxca1.unica.it
_publ_contact_author_fax '[int.code]039(0)70 6754499'
_publ_contact_author_phone '[int.code]039(0)70 6754680'
_publ_section_title
;
 N,N'-Dimethylpiperazinium-2,3-dithione Triiodide, [Me2Pipdt]I3, as a
 Powerful New Oxidation Agent toward Metallic Platinum. Synthesis and
 X-ray Structures of the Reagent and the Product [Pt(Me2Pipdt)2](I3)2
;
_journal_name_full 'Journal of the American Chemical Society'
_journal_page_first 1788
_journal_page_last 1789
_journal_paper_doi 10.1021/ja0056015
_journal_volume 123
_journal_year 2001
_chemical_formula_sum 'C6 H10 I3 N2 S2'
_chemical_formula_weight 554.98
_chemical_name_systematic
; 
 ? 
;
_space_group_IT_number 15
_symmetry_cell_setting monoclinic
_symmetry_space_group_name_Hall '-C 2yc'
_symmetry_space_group_name_H-M 'C 1 2/c 1'
_atom_sites_solution_hydrogens geom
_atom_sites_solution_primary direct
_atom_sites_solution_secondary difmap
_audit_creation_method SHELXL-97
_cell_angle_alpha 90.00
_cell_angle_beta 93.13(2)
_cell_angle_gamma 90.00
_cell_formula_units_Z 4
_cell_length_a 8.764(5)
_cell_length_b 11.259(5)
_cell_length_c 14.458(5)
_cell_measurement_reflns_used 29
_cell_measurement_temperature 293(2)
_cell_measurement_theta_max 18
_cell_measurement_theta_min 9
_cell_volume 1424.5(11)
_computing_cell_refinement 'local programs'
_computing_data_collection 'Siemens AED local upgrade'
_computing_data_reduction 'local programs'
_computing_molecular_graphics ORTEP
_computing_structure_refinement 'SHELXL-97 (Sheldrick, 1997)'
_computing_structure_solution SIR92
_diffrn_ambient_temperature 293(2)
_diffrn_measured_fraction_theta_full 0.473
_diffrn_measured_fraction_theta_max 0.473
_diffrn_measurement_device_type 'Siemens AED diffractometer'
_diffrn_measurement_method \q/2\q
_diffrn_radiation_monochromator graphite
_diffrn_radiation_source 'fine-focus sealed tube'
_diffrn_radiation_type MoK\a
_diffrn_radiation_wavelength 0.71073
_diffrn_reflns_av_R_equivalents 0.0851
_diffrn_reflns_av_sigmaI/netI 0.0193
_diffrn_reflns_limit_h_max 7
_diffrn_reflns_limit_h_min -11
_diffrn_reflns_limit_k_max 14
_diffrn_reflns_limit_k_min -13
_diffrn_reflns_limit_l_max 18
_diffrn_reflns_limit_l_min -12
_diffrn_reflns_number 1622
_diffrn_reflns_theta_full 27.04
_diffrn_reflns_theta_max 27.04
_diffrn_reflns_theta_min 3.21
_diffrn_standards_decay_% none
_diffrn_standards_interval_count 100
_diffrn_standards_number 1
_exptl_absorpt_coefficient_mu 6.843
_exptl_absorpt_correction_T_max 1.0000
_exptl_absorpt_correction_T_min 0.5870
_exptl_absorpt_correction_type empirical
_exptl_crystal_colour blue
_exptl_crystal_density_diffrn 2.588
_exptl_crystal_description prism
_exptl_crystal_F_000 1004
_exptl_crystal_size_max 0.55
_exptl_crystal_size_mid 0.23
_exptl_crystal_size_min 0.10
_refine_diff_density_max 1.043
_refine_diff_density_min -0.970
_refine_diff_density_rms 0.141
_refine_ls_extinction_coef 0.00004(16)
_refine_ls_extinction_expression Fc^*^=kFc[1+0.001xFc^2^\l^3^/sin(2\q)]^-1/4^
_refine_ls_extinction_method SHELXL
_refine_ls_goodness_of_fit_ref 1.043
_refine_ls_hydrogen_treatment mixed
_refine_ls_matrix_type full
_refine_ls_number_parameters 63
_refine_ls_number_reflns 1565
_refine_ls_number_restraints 00
_refine_ls_restrained_S_all 1.043
_refine_ls_R_factor_all 0.0670
_refine_ls_R_factor_gt 0.0447
_refine_ls_shift/su_max 0.009
_refine_ls_shift/su_mean 0.001
_refine_ls_structure_factor_coef Fsqd
_refine_ls_weighting_details 'w=1/[\s^2^(Fo^2^)+(0.0841P)^2^+2.3721P] where P=(Fo^2^+2Fc^2^)/3'
_refine_ls_weighting_scheme calc
_refine_ls_wR_factor_gt 0.1419
_refine_ls_wR_factor_ref 0.1509
_reflns_number_gt 926
_reflns_number_total 1565
_reflns_threshold_expression >2sigma(I)
_cod_data_source_file ja0056015_1.cif
_cod_data_source_block 1
_cod_depositor_comments
;
The following automatic conversions were performed:

'_refine_ls_weighting_scheme' value 'calc
w=1/[\s^2^(Fo^2^)+(0.0841P)^2^+2.3721P] where P=(Fo^2^+2Fc^2^)/3' was
changed to 'calc'. New tag '_refine_ls_weighting_details' was
created. The value of the new tag was set to
'w=1/[\s^2^(Fo^2^)+(0.0841P)^2^+2.3721P] where P=(Fo^2^+2Fc^2^)/3'.

Automatic conversion script
Id: cif_fix_values 3143 2015-03-26 13:38:13Z robertas 
;
_cod_database_code 4115447

loop_
_symmetry_equiv_pos_as_xyz
'x, y, z'
'-x, y, -z+1/2'
'x+1/2, y+1/2, z'
'-x+1/2, y+1/2, -z+1/2'
'-x, -y, -z'
'x, -y, z-1/2'
'-x+1/2, -y+1/2, -z'
'x+1/2, -y+1/2, z-1/2'

loop_
_atom_site_label
_atom_site_type_symbol
_atom_site_fract_x
_atom_site_fract_y
_atom_site_fract_z
_atom_site_U_iso_or_equiv
_atom_site_adp_type
_atom_site_occupancy
_atom_site_calc_flag
_atom_site_refinement_flags
I1 I 0.5000 0.89151(6) 0.2500 0.0680(3) Uani 1 d S
I2 I 0.33837(7) 0.89351(6) 0.42048(4) 0.0879(3) Uani 1 d .
S S 0.4051(3) 0.5654(2) 0.33879(15) 0.0839(7) Uani 1 d .
N N 0.4300(6) 0.3332(5) 0.3332(3) 0.0592(14) Uani 1 d .
C1 C 0.4576(8) 0.4336(6) 0.2954(4) 0.0549(15) Uani 1 d .
C2 C 0.4891(11) 0.2225(8) 0.2989(5) 0.090(3) Uani 1 d .
H2A H 0.5861 0.2056 0.3318 0.17(2) Uiso 1 calc R
H2B H 0.4190 0.1590 0.3127 0.17(2) Uiso 1 calc R
C3 C 0.3568(10) 0.3248(9) 0.4219(5) 0.082(3) Uani 1 d .
H3A H 0.4210 0.3615 0.4696 0.17(2) Uiso 1 calc R
H3B H 0.3416 0.2428 0.4370 0.17(2) Uiso 1 calc R
H3C H 0.2598 0.3647 0.4170 0.17(2) Uiso 1 calc R

loop_
_atom_site_aniso_label
_atom_site_aniso_U_11
_atom_site_aniso_U_22
_atom_site_aniso_U_33
_atom_site_aniso_U_23
_atom_site_aniso_U_13
_atom_site_aniso_U_12
I1 0.0688(5) 0.0488(4) 0.0855(5) 0.000 -0.0038(3) 0.000
I2 0.0856(5) 0.0982(6) 0.0800(5) -0.0035(3) 0.0045(3) 0.0006(3)
S 0.1128(19) 0.0595(11) 0.0811(14) -0.0104(10) 0.0201(13) 0.0165(11)
N 0.072(4) 0.057(3) 0.049(3) 0.006(3) 0.015(3) 0.004(3)
C1 0.064(4) 0.054(3) 0.048(3) 0.001(3) 0.009(3) 0.000(3)
C2 0.131(8) 0.070(5) 0.073(5) 0.001(4) 0.036(5) -0.004(5)
C3 0.106(7) 0.093(7) 0.051(4) 0.015(4) 0.026(4) 0.018(5)

loop_
_atom_type_symbol
_atom_type_description
_atom_type_scat_dispersion_real
_atom_type_scat_dispersion_imag
_atom_type_scat_source
C C 0.0033 0.0016 'International Tables Vol C Tables 4.2.6.8 and 6.1.1.4'
H H 0.0000 0.0000 'International Tables Vol C Tables 4.2.6.8 and 6.1.1.4'
I I -0.4742 1.8119 'International Tables Vol C Tables 4.2.6.8 and 6.1.1.4'
N N 0.0061 0.0033 'International Tables Vol C Tables 4.2.6.8 and 6.1.1.4'
S S 0.1246 0.1234 'International Tables Vol C Tables 4.2.6.8 and 6.1.1.4'

loop_
_geom_angle_atom_site_label_1
_geom_angle_atom_site_label_2
_geom_angle_atom_site_label_3
_geom_angle
_geom_angle_site_symmetry_1
_geom_angle_site_symmetry_3
I2 I1 I2 179.11(3) 2_655 .
C1 N C2 122.2(5) . .
C1 N C3 121.9(7) . .
C2 N C3 115.2(6) . .
N C1 C1 118.2(4) . 2_655
N C1 S 123.7(5) . .
C1 C1 S 118.1(2) 2_655 .
C2 C2 N 114.0(5) 2_655 .
C2 C2 H2A 108.8 2_655 .
N C2 H2A 108.8 . .
C2 C2 H2B 108.8 2_655 .
N C2 H2B 108.8 . .
H2A C2 H2B 107.7 . .
N C3 H3A 109.5 . .
N C3 H3B 109.5 . .
H3A C3 H3B 109.5 . .
N C3 H3C 109.5 . .
H3A C3 H3C 109.5 . .
H3B C3 H3C 109.5 . .

loop_
_geom_bond_atom_site_label_1
_geom_bond_atom_site_label_2
_geom_bond_distance
_geom_bond_site_symmetry_2
I1 I2 2.9092(11) 2_655
I1 I2 2.9092(11) .
S C1 1.684(7) .
N C1 1.285(9) .
N C2 1.447(10) .
N C3 1.468(8) .
C1 C1 1.544(12) 2_655
C2 C2 1.438(14) 2_655
C2 H2A 0.9700 .
C2 H2B 0.9700 .
C3 H3A 0.9600 .
C3 H3B 0.9600 .
C3 H3C 0.9600 .
